data_1546328
loop_
_publ_author_name
'Huang, Fei'
'Liu, Zhuqing'
'Wang, Quannan'
'Lou, Jiang'
'Yu, Zhengkun'

_publ_section_title
;
 Copper-Catalyzed Formal Carbene Migratory Insertion into Internal
 Olefinic C&#x2550;C Bonds with N-Tosylhydrazones To Access Iminofuran and
 2(3H)-Furanone Derivatives.
;
_journal_issue 13
_journal_name_full 'Organic letters'
_journal_page_first 3660
_journal_page_last 3663
_journal_paper_doi 10.1021/acs.orglett.7b01668
_journal_volume 19
_journal_year 2017
_chemical_absolute_configuration unk
_chemical_formula_sum 'C25 H23 N O2'
_chemical_formula_weight 369.44
_chemical_name_systematic
; 
 ? 
;
_space_group_crystal_system orthorhombic
_space_group_IT_number 19
_space_group_name_Hall 'P 2ac 2ab'
_space_group_name_H-M_alt 'P 21 21 21'
_symmetry_space_group_name_Hall 'P 2ac 2ab'
_symmetry_space_group_name_H-M 'P 21 21 21'
_atom_sites_solution_hydrogens geom
_audit_creation_method SHELXL-2013
_cell_angle_alpha 90
_cell_angle_beta 90
_cell_angle_gamma 90
_cell_formula_units_Z 4
_cell_length_a 8.9205(7)
_cell_length_b 9.2312(6)
_cell_length_c 24.273(2)
_cell_measurement_reflns_used 2452
_cell_measurement_temperature 293(2)
_cell_measurement_theta_max 1.0000
_cell_measurement_theta_min 0.5605
_cell_volume 1998.8(3)
_computing_cell_refinement 'Bruker SMART'
_computing_data_collection 'Bruker SMART'
_computing_data_reduction 'Bruker SAINT'
_computing_molecular_graphics 'Bruker SHELXTL'
_computing_publication_material 'Bruker SHELXTL'
_computing_structure_refinement 'SHELXL-2013 (Sheldrick, 2013)'
_computing_structure_solution 'Bruker SHELXTL'
_diffrn_ambient_temperature 293(2)
_diffrn_measured_fraction_theta_full 0.995
_diffrn_measured_fraction_theta_max 0.995
_diffrn_measurement_device_type 'CCD area detector'
_diffrn_measurement_method 'phi and omega scans'
_diffrn_radiation_type MoK\a
_diffrn_radiation_wavelength 0.71073
_diffrn_reflns_av_R_equivalents 0.0274
_diffrn_reflns_av_unetI/netI 0.0397
_diffrn_reflns_Laue_measured_fraction_full 0.995
_diffrn_reflns_Laue_measured_fraction_max 0.995
_diffrn_reflns_limit_h_max 10
_diffrn_reflns_limit_h_min -11
_diffrn_reflns_limit_k_max 11
_diffrn_reflns_limit_k_min -9
_diffrn_reflns_limit_l_max 20
_diffrn_reflns_limit_l_min -29
_diffrn_reflns_number 7466
_diffrn_reflns_point_group_measured_fraction_full 0.973
_diffrn_reflns_point_group_measured_fraction_max 0.961
_diffrn_reflns_theta_full 25.242
_diffrn_reflns_theta_max 25.997
_diffrn_reflns_theta_min 3.348
_exptl_absorpt_coefficient_mu 0.077
_exptl_absorpt_correction_T_max 1.0000
_exptl_absorpt_correction_T_min 0.5605
_exptl_absorpt_correction_type multi-scan
_exptl_absorpt_process_details sadabs
_exptl_crystal_colour colorless
_exptl_crystal_density_diffrn 1.228
_exptl_crystal_description prismatic
_exptl_crystal_F_000 784
_exptl_crystal_size_max 0.220
_exptl_crystal_size_mid 0.170
_exptl_crystal_size_min 0.130
_refine_diff_density_max 0.151
_refine_diff_density_min -0.129
_refine_diff_density_rms 0.031
_refine_ls_abs_structure_details
; 
 Flack x determined using 1100 quotients [(I+)-(I-)]/[(I+)+(I-)] 
 (Parsons and Flack (2004), Acta Cryst. A60, s61). 
;
_refine_ls_abs_structure_Flack -0.1(7)
_refine_ls_extinction_coef 0.086(4)
_refine_ls_extinction_expression Fc^*^=kFc[1+0.001xFc^2^\l^3^/sin(2\q)]^-1/4^
_refine_ls_extinction_method SHELXL
_refine_ls_goodness_of_fit_ref 1.076
_refine_ls_hydrogen_treatment constr
_refine_ls_matrix_type full
_refine_ls_number_parameters 256
_refine_ls_number_reflns 3762
_refine_ls_number_restraints 0
_refine_ls_restrained_S_all 1.076
_refine_ls_R_factor_all 0.0544
_refine_ls_R_factor_gt 0.0393
_refine_ls_shift/su_max 0.000
_refine_ls_shift/su_mean 0.000
_refine_ls_structure_factor_coef Fsqd
_refine_ls_weighting_details 'w=1/[\s^2^(Fo^2^)+(0.0384P)^2^+0.1041P] where P=(Fo^2^+2Fc^2^)/3'
_refine_ls_weighting_scheme calc
_refine_ls_wR_factor_gt 0.0821
_refine_ls_wR_factor_ref 0.0921
_reflns_Friedel_coverage 0.677
_reflns_Friedel_fraction_full 0.941
_reflns_Friedel_fraction_max 0.915
_reflns_number_gt 3096
_reflns_number_total 3762
_reflns_threshold_expression 'I > 2\s(I)'
_cod_data_source_file ol7b01668_si_002.cif
_cod_data_source_block HFC152P_(for_compound_3z2)
_cod_depositor_comments 'Adding full bibliography for 1546328--1546329.cif.'
_cod_database_code 1546328
_shelx_space_group_comment
; 
The symmetry employed for this shelxl refinement is uniquely defined 
by the following loop, which should always be used as a source of 
symmetry information in preference to the above space-group names. 
They are only intended as comments. 
;
_shelx_estimated_absorpt_t_min 0.983
_shelx_estimated_absorpt_t_max 0.990
_shelxl_version_number 2013-4

loop_
_space_group_symop_operation_xyz
'x, y, z'
'-x+1/2, -y, z+1/2'
'x+1/2, -y+1/2, -z'
'-x, y+1/2, -z+1/2'

loop_
_atom_site_label
_atom_site_type_symbol
_atom_site_fract_x
_atom_site_fract_y
_atom_site_fract_z
_atom_site_U_iso_or_equiv
_atom_site_adp_type
_atom_site_occupancy
_atom_site_site_symmetry_order
_atom_site_calc_flag
_atom_site_refinement_flags_posn
_atom_site_refinement_flags_adp
N1 N 0.6072(3) 0.7473(2) 0.34964(8) 0.0457(5) Uani 1 1 d . .
O1 O 0.7342(2) 0.60533(16) 0.28586(6) 0.0448(5) Uani 1 1 d . .
O2 O 1.0715(2) 0.57080(18) 0.12198(7) 0.0570(5) Uani 1 1 d . .
C1 C 0.6679(3) 0.6303(2) 0.33701(9) 0.0391(6) Uani 1 1 d . .
C2 C 0.6808(3) 0.4920(2) 0.37256(9) 0.0387(6) Uani 1 1 d . .
C3 C 0.7623(3) 0.3953(3) 0.33263(10) 0.0419(6) Uani 1 1 d . .
H3 H 0.7922 0.3009 0.3403 0.050 Uiso 1 1 calc R U
C4 C 0.7856(3) 0.4621(2) 0.28544(10) 0.0411(6) Uani 1 1 d . .
C5 C 0.8557(3) 0.4143(3) 0.23352(9) 0.0412(6) Uani 1 1 d . .
C6 C 0.9292(3) 0.5123(3) 0.19997(9) 0.0432(6) Uani 1 1 d . .
H6 H 0.9324 0.6097 0.2096 0.052 Uiso 1 1 calc R U
C7 C 0.9986(3) 0.4652(3) 0.15165(10) 0.0420(6) Uani 1 1 d . .
C8 C 0.9913(3) 0.3219(3) 0.13661(11) 0.0530(7) Uani 1 1 d . .
H8 H 1.0362 0.2901 0.1042 0.064 Uiso 1 1 calc R U
C9 C 0.9163(4) 0.2257(3) 0.17031(12) 0.0649(9) Uani 1 1 d . .
H9 H 0.9114 0.1286 0.1602 0.078 Uiso 1 1 calc R U
C10 C 0.8485(3) 0.2697(3) 0.21846(11) 0.0545(7) Uani 1 1 d . .
H10 H 0.7986 0.2031 0.2406 0.065 Uiso 1 1 calc R U
C11 C 1.1385(4) 0.5298(4) 0.07105(11) 0.0713(9) Uani 1 1 d . .
H11A H 1.2124 0.4561 0.0776 0.107 Uiso 1 1 calc R U
H11B H 1.1856 0.6126 0.0546 0.107 Uiso 1 1 calc R U
H11C H 1.0628 0.4929 0.0467 0.107 Uiso 1 1 calc R U
C12 C 0.6013(4) 0.8618(3) 0.30748(11) 0.0559(8) Uani 1 1 d . .
H12A H 0.5505 0.8252 0.2750 0.067 Uiso 1 1 calc R U
H12B H 0.7025 0.8885 0.2970 0.067 Uiso 1 1 calc R U
C13 C 0.5206(4) 0.9928(3) 0.32829(13) 0.0701(9) Uani 1 1 d . .
H13A H 0.4220 0.9657 0.3403 0.105 Uiso 1 1 calc R U
H13B H 0.5128 1.0630 0.2993 0.105 Uiso 1 1 calc R U
H13C H 0.5751 1.0337 0.3586 0.105 Uiso 1 1 calc R U
C14 C 0.7691(3) 0.5265(2) 0.42498(9) 0.0406(6) Uani 1 1 d . .
C15 C 0.9175(3) 0.4843(3) 0.43097(11) 0.0507(7) Uani 1 1 d . .
H15 H 0.9625 0.4286 0.4037 0.061 Uiso 1 1 calc R U
C16 C 0.9993(4) 0.5236(3) 0.47688(13) 0.0671(9) Uani 1 1 d . .
H16 H 1.0989 0.4949 0.4801 0.081 Uiso 1 1 calc R U
C17 C 0.9346(5) 0.6048(3) 0.51789(13) 0.0696(10) Uani 1 1 d . .
H17 H 0.9897 0.6307 0.5489 0.084 Uiso 1 1 calc R U
C18 C 0.7877(5) 0.6474(3) 0.51281(12) 0.0677(9) Uani 1 1 d . .
H18 H 0.7433 0.7025 0.5405 0.081 Uiso 1 1 calc R U
C19 C 0.7051(4) 0.6088(3) 0.46670(11) 0.0545(7) Uani 1 1 d . .
H19 H 0.6058 0.6383 0.4637 0.065 Uiso 1 1 calc R U
C20 C 0.5262(3) 0.4256(2) 0.38368(10) 0.0388(6) Uani 1 1 d . .
C21 C 0.5004(3) 0.3370(3) 0.42901(11) 0.0491(7) Uani 1 1 d . .
H21 H 0.5745 0.3270 0.4557 0.059 Uiso 1 1 calc R U
C22 C 0.3666(3) 0.2637(3) 0.43498(12) 0.0583(8) Uani 1 1 d . .
H22 H 0.3507 0.2060 0.4658 0.070 Uiso 1 1 calc R U
C23 C 0.2571(4) 0.2755(3) 0.39577(14) 0.0625(8) Uani 1 1 d . .
H23 H 0.1679 0.2244 0.3996 0.075 Uiso 1 1 calc R U
C24 C 0.2796(4) 0.3629(3) 0.35086(14) 0.0665(8) Uani 1 1 d . .
H24 H 0.2049 0.3721 0.3244 0.080 Uiso 1 1 calc R U
C25 C 0.4121(3) 0.4371(3) 0.34479(12) 0.0561(7) Uani 1 1 d . .
H25 H 0.4258 0.4961 0.3141 0.067 Uiso 1 1 calc R U

loop_
_atom_site_aniso_label
_atom_site_aniso_U_11
_atom_site_aniso_U_22
_atom_site_aniso_U_33
_atom_site_aniso_U_23
_atom_site_aniso_U_13
_atom_site_aniso_U_12
N1 0.0570(14) 0.0413(11) 0.0386(11) 0.0000(9) 0.0041(11) 0.0108(11)
O1 0.0592(11) 0.0424(9) 0.0327(9) 0.0010(7) 0.0083(8) 0.0106(8)
O2 0.0691(13) 0.0566(11) 0.0452(11) -0.0016(8) 0.0181(10) -0.0009(10)
C1 0.0442(14) 0.0424(13) 0.0307(13) -0.0004(10) 0.0039(11) 0.0061(12)
C2 0.0455(14) 0.0382(12) 0.0324(12) 0.0018(10) 0.0025(11) 0.0060(12)
C3 0.0487(15) 0.0371(12) 0.0400(13) 0.0022(10) 0.0047(12) 0.0093(12)
C4 0.0448(14) 0.0384(12) 0.0400(13) -0.0028(11) 0.0010(12) 0.0074(11)
C5 0.0439(15) 0.0446(13) 0.0353(13) -0.0020(10) 0.0014(12) 0.0109(12)
C6 0.0514(15) 0.0417(13) 0.0364(13) -0.0060(10) 0.0022(12) 0.0057(12)
C7 0.0418(14) 0.0474(13) 0.0369(13) -0.0014(11) 0.0017(12) 0.0042(12)
C8 0.0635(18) 0.0526(15) 0.0430(15) -0.0128(12) 0.0101(14) 0.0096(15)
C9 0.090(2) 0.0415(14) 0.0637(19) -0.0127(13) 0.0196(19) 0.0035(16)
C10 0.069(2) 0.0440(14) 0.0507(16) -0.0029(12) 0.0144(15) 0.0018(14)
C11 0.082(2) 0.088(2) 0.0440(16) -0.0039(15) 0.0195(17) -0.0060(19)
C12 0.074(2) 0.0466(15) 0.0472(16) 0.0066(11) 0.0009(14) 0.0116(15)
C13 0.093(3) 0.0507(16) 0.066(2) 0.0013(14) -0.0090(18) 0.0227(18)
C14 0.0478(15) 0.0405(12) 0.0336(12) 0.0081(10) 0.0019(12) -0.0028(12)
C15 0.0481(16) 0.0563(15) 0.0476(15) 0.0131(12) -0.0006(14) -0.0005(14)
C16 0.0579(19) 0.081(2) 0.062(2) 0.0195(17) -0.0141(17) -0.0090(18)
C17 0.087(3) 0.0695(19) 0.0524(18) 0.0126(16) -0.0246(19) -0.025(2)
C18 0.094(3) 0.0645(18) 0.0444(16) -0.0076(14) -0.0004(18) -0.0140(19)
C19 0.0602(18) 0.0575(15) 0.0459(15) -0.0068(13) -0.0009(14) 0.0046(15)
C20 0.0427(14) 0.0375(12) 0.0360(13) -0.0056(10) 0.0021(11) 0.0050(11)
C21 0.0528(16) 0.0480(14) 0.0466(16) 0.0018(12) 0.0003(14) 0.0019(14)
C22 0.063(2) 0.0501(15) 0.0615(18) 0.0036(14) 0.0127(17) -0.0059(15)
C23 0.0539(19) 0.0510(16) 0.083(2) -0.0114(16) 0.0082(18) -0.0068(15)
C24 0.0564(19) 0.0683(18) 0.075(2) -0.0060(17) -0.0115(17) -0.0037(17)
C25 0.0556(18) 0.0613(17) 0.0515(17) 0.0030(13) -0.0036(15) -0.0009(15)

loop_
_atom_type_symbol
_atom_type_description
_atom_type_scat_dispersion_real
_atom_type_scat_dispersion_imag
_atom_type_scat_source
C C 0.0033 0.0016 'International Tables Vol C Tables 4.2.6.8 and 6.1.1.4'
H H 0.0000 0.0000 'International Tables Vol C Tables 4.2.6.8 and 6.1.1.4'
N N 0.0061 0.0033 'International Tables Vol C Tables 4.2.6.8 and 6.1.1.4'
O O 0.0106 0.0060 'International Tables Vol C Tables 4.2.6.8 and 6.1.1.4'

loop_
_geom_angle_atom_site_label_1
_geom_angle_atom_site_label_2
_geom_angle_atom_site_label_3
_geom_angle
C1 N1 C12 117.8(2)
C1 O1 C4 107.57(17)
C7 O2 C11 117.7(2)
N1 C1 O1 123.1(2)
N1 C1 C2 127.7(2)
O1 C1 C2 109.19(18)
C3 C2 C14 114.2(2)
C3 C2 C20 108.12(19)
C14 C2 C20 113.58(18)
C3 C2 C1 99.58(17)
C14 C2 C1 109.28(18)
C20 C2 C1 111.2(2)
C4 C3 C2 111.0(2)
C4 C3 H3 124.5
C2 C3 H3 124.5
C3 C4 O1 112.6(2)
C3 C4 C5 132.1(2)
O1 C4 C5 115.33(19)
C6 C5 C10 119.8(2)
C6 C5 C4 120.6(2)
C10 C5 C4 119.6(2)
C5 C6 C7 120.1(2)
C5 C6 H6 119.9
C7 C6 H6 119.9
C8 C7 O2 124.5(2)
C8 C7 C6 120.1(2)
O2 C7 C6 115.4(2)
C7 C8 C9 119.0(2)
C7 C8 H8 120.5
C9 C8 H8 120.5
C10 C9 C8 121.7(2)
C10 C9 H9 119.1
C8 C9 H9 119.1
C9 C10 C5 119.2(3)
C9 C10 H10 120.4
C5 C10 H10 120.4
O2 C11 H11A 109.5
O2 C11 H11B 109.5
H11A C11 H11B 109.5
O2 C11 H11C 109.5
H11A C11 H11C 109.5
H11B C11 H11C 109.5
N1 C12 C13 111.3(2)
N1 C12 H12A 109.4
C13 C12 H12A 109.4
N1 C12 H12B 109.4
C13 C12 H12B 109.4
H12A C12 H12B 108.0
C12 C13 H13A 109.5
C12 C13 H13B 109.5
H13A C13 H13B 109.5
C12 C13 H13C 109.5
H13A C13 H13C 109.5
H13B C13 H13C 109.5
C15 C14 C19 118.0(2)
C15 C14 C2 121.3(2)
C19 C14 C2 120.6(2)
C16 C15 C14 121.0(3)
C16 C15 H15 119.5
C14 C15 H15 119.5
C17 C16 C15 120.4(3)
C17 C16 H16 119.8
C15 C16 H16 119.8
C16 C17 C18 119.5(3)
C16 C17 H17 120.2
C18 C17 H17 120.2
C17 C18 C19 120.4(3)
C17 C18 H18 119.8
C19 C18 H18 119.8
C18 C19 C14 120.7(3)
C18 C19 H19 119.6
C14 C19 H19 119.6
C21 C20 C25 117.4(2)
C21 C20 C2 121.6(2)
C25 C20 C2 120.5(2)
C22 C21 C20 121.0(3)
C22 C21 H21 119.5
C20 C21 H21 119.5
C23 C22 C21 120.4(3)
C23 C22 H22 119.8
C21 C22 H22 119.8
C22 C23 C24 119.7(3)
C22 C23 H23 120.2
C24 C23 H23 120.2
C23 C24 C25 120.3(3)
C23 C24 H24 119.8
C25 C24 H24 119.8
C24 C25 C20 121.2(3)
C24 C25 H25 119.4
C20 C25 H25 119.4

loop_
_geom_bond_atom_site_label_1
_geom_bond_atom_site_label_2
_geom_bond_distance
N1 C1 1.246(3)
N1 C12 1.473(3)
O1 C1 1.394(3)
O1 C4 1.400(3)
O2 C7 1.375(3)
O2 C11 1.425(3)
C1 C2 1.546(3)
C2 C3 1.505(3)
C2 C14 1.530(3)
C2 C20 1.533(3)
C3 C4 1.317(3)
C3 H3 0.9300
C4 C5 1.474(3)
C5 C6 1.383(3)
C5 C10 1.386(3)
C6 C7 1.396(3)
C6 H6 0.9300
C7 C8 1.374(4)
C8 C9 1.380(4)
C8 H8 0.9300
C9 C10 1.377(4)
C9 H9 0.9300
C10 H10 0.9300
C11 H11A 0.9600
C11 H11B 0.9600
C11 H11C 0.9600
C12 C13 1.495(4)
C12 H12A 0.9700
C12 H12B 0.9700
C13 H13A 0.9600
C13 H13B 0.9600
C13 H13C 0.9600
C14 C15 1.388(4)
C14 C19 1.388(4)
C15 C16 1.381(4)
C15 H15 0.9300
C16 C17 1.374(4)
C16 H16 0.9300
C17 C18 1.374(5)
C17 H17 0.9300
C18 C19 1.387(4)
C18 H18 0.9300
C19 H19 0.9300
C20 C21 1.390(3)
C20 C25 1.392(4)
C21 C22 1.380(4)
C21 H21 0.9300
C22 C23 1.368(4)
C22 H22 0.9300
C23 C24 1.371(4)
C23 H23 0.9300
C24 C25 1.374(4)
C24 H24 0.9300
C25 H25 0.9300

loop_
_geom_hbond_atom_site_label_D
_geom_hbond_atom_site_label_H
_geom_hbond_atom_site_label_A
_geom_hbond_distance_DH
_geom_hbond_distance_HA
_geom_hbond_distance_DA
_geom_hbond_angle_DHA
_geom_hbond_site_symmetry_A
C3 H3 O2 0.93 2.61 3.519(3) 164.8 4_745
C3 H3 O2 0.93 2.61 3.519(3) 164.8 4_745
C3 H3 O2 0.93 2.61 3.519(3) 164.8 4_745

loop_
_geom_torsion_atom_site_label_1
_geom_torsion_atom_site_label_2
_geom_torsion_atom_site_label_3
_geom_torsion_atom_site_label_4
_geom_torsion
C12 N1 C1 O1 2.2(4)
C12 N1 C1 C2 -176.6(3)
C4 O1 C1 N1 -177.8(2)
C4 O1 C1 C2 1.1(3)
N1 C1 C2 C3 179.1(3)
O1 C1 C2 C3 0.2(2)
N1 C1 C2 C14 -60.9(3)
O1 C1 C2 C14 120.2(2)
N1 C1 C2 C20 65.3(3)
O1 C1 C2 C20 -113.7(2)
C14 C2 C3 C4 -117.8(2)
C20 C2 C3 C4 114.7(2)
C1 C2 C3 C4 -1.5(3)
C2 C3 C4 O1 2.4(3)
C2 C3 C4 C5 -178.2(3)
C1 O1 C4 C3 -2.2(3)
C1 O1 C4 C5 178.3(2)
C3 C4 C5 C6 -149.8(3)
O1 C4 C5 C6 29.6(3)
C3 C4 C5 C10 29.8(4)
O1 C4 C5 C10 -150.8(3)
C10 C5 C6 C7 -1.3(4)
C4 C5 C6 C7 178.3(2)
C11 O2 C7 C8 2.7(4)
C11 O2 C7 C6 -177.3(2)
C5 C6 C7 C8 1.5(4)
C5 C6 C7 O2 -178.5(2)
O2 C7 C8 C9 179.2(3)
C6 C7 C8 C9 -0.9(4)
C7 C8 C9 C10 0.1(5)
C8 C9 C10 C5 0.0(5)
C6 C5 C10 C9 0.6(4)
C4 C5 C10 C9 -179.0(3)
C1 N1 C12 C13 178.0(3)
C3 C2 C14 C15 6.9(3)
C20 C2 C14 C15 131.6(2)
C1 C2 C14 C15 -103.6(2)
C3 C2 C14 C19 -176.9(2)
C20 C2 C14 C19 -52.2(3)
C1 C2 C14 C19 72.6(3)
C19 C14 C15 C16 -0.4(4)
C2 C14 C15 C16 175.9(2)
C14 C15 C16 C17 0.5(4)
C15 C16 C17 C18 -0.3(4)
C16 C17 C18 C19 0.1(5)
C17 C18 C19 C14 0.0(4)
C15 C14 C19 C18 0.1(4)
C2 C14 C19 C18 -176.2(2)
C3 C2 C20 C21 95.6(3)
C14 C2 C20 C21 -32.3(3)
C1 C2 C20 C21 -156.1(2)
C3 C2 C20 C25 -76.1(3)
C14 C2 C20 C25 156.0(2)
C1 C2 C20 C25 32.2(3)
C25 C20 C21 C22 0.0(4)
C2 C20 C21 C22 -172.0(2)
C20 C21 C22 C23 0.9(4)
C21 C22 C23 C24 -1.3(4)
C22 C23 C24 C25 0.8(4)
C23 C24 C25 C20 0.1(4)
C21 C20 C25 C24 -0.5(4)
C2 C20 C25 C24 171.6(2)
